data_7152944
loop_
_publ_author_name
'Kusukawa, Takahiro'
'Matsumoto, Kazuya'
'Nakamura, Hajime'
'Iizuka, Wataru'
'Toyama, Keisuke'
'Takeshita, Shota'

_publ_section_title
;
 Four-component assembly in the crystalline state driven by
 amidinium-carboxylate salt bridge formation from an aqueous solution.
;
_journal_issue 22
_journal_name_full 'Organic &amp; biomolecular chemistry'
_journal_page_first 3692
_journal_page_last 3698
_journal_paper_doi 10.1039/c3ob40309b
_journal_volume 11
_journal_year 2013
_chemical_formula_moiety 'C24 H20 F4 N4 O6 '
_chemical_formula_sum 'C24 H20 F4 N4 O6'
_chemical_formula_weight 536.44
_space_group_IT_number 2
_symmetry_cell_setting triclinic
_symmetry_Int_Tables_number 2
_symmetry_space_group_name_Hall '-P 1'
_symmetry_space_group_name_H-M 'P -1'
_cell_angle_alpha 109.92(3)
_cell_angle_beta 102.60(3)
_cell_angle_gamma 111.76(3)
_cell_formula_units_Z 2
_cell_length_a 11.480(5)
_cell_length_b 11.934(5)
_cell_length_c 10.976(4)
_cell_measurement_reflns_used 18
_cell_measurement_temperature 213.1
_cell_measurement_theta_max 30.0
_cell_measurement_theta_min 25.0
_cell_volume 1206.5(11)
_computing_cell_refinement WinAFC
_computing_data_collection WinAFC
_computing_data_reduction CrystalStructure
_computing_publication_material 'CrystalStructure 3.8'
_computing_structure_refinement SHELXL
_computing_structure_solution SHELXS97
_diffrn_ambient_temperature 213
_diffrn_measured_fraction_theta_full 0.996
_diffrn_measured_fraction_theta_max 0.996
_diffrn_measurement_device_type 'Rigaku AFC7R'
_diffrn_measurement_method \w-2\q
_diffrn_radiation_type 'Cu K\a'
_diffrn_radiation_wavelength 1.54178
_diffrn_reflns_av_R_equivalents 0.070
_diffrn_reflns_limit_h_max 13
_diffrn_reflns_limit_h_min -13
_diffrn_reflns_limit_k_max 13
_diffrn_reflns_limit_k_min -14
_diffrn_reflns_limit_l_max 13
_diffrn_reflns_limit_l_min -9
_diffrn_reflns_number 5843
_diffrn_reflns_theta_full 66.80
_diffrn_reflns_theta_max 66.80
_diffrn_standards_decay_% -5.85
_diffrn_standards_interval_count 0
_diffrn_standards_number 3
_exptl_absorpt_coefficient_mu 1.109
_exptl_absorpt_correction_T_max 0.895
_exptl_absorpt_correction_T_min 0.793
_exptl_absorpt_correction_type psi-scan
_exptl_absorpt_process_details '(North, Phillips & Mathews, 1968)'
_exptl_crystal_colour colorless
_exptl_crystal_density_diffrn 1.476
_exptl_crystal_density_method 'not measured'
_exptl_crystal_description prismatic
_exptl_crystal_F_000 552.00
_exptl_crystal_size_max 0.20
_exptl_crystal_size_mid 0.10
_exptl_crystal_size_min 0.10
_refine_diff_density_max 0.74
_refine_diff_density_min -0.33
_refine_ls_extinction_method none
_refine_ls_goodness_of_fit_ref 1.055
_refine_ls_hydrogen_treatment refall
_refine_ls_number_parameters 366
_refine_ls_number_reflns 4266
_refine_ls_R_factor_gt 0.0566
_refine_ls_shift/su_max 0.0000
_refine_ls_structure_factor_coef Fsqd
_refine_ls_weighting_details 'w = 1/[\s^2^(Fo^2^)+(0.0964P)^2^+0.7657P] where P=(Fo^2^+2Fc^2^)/3'
_refine_ls_weighting_scheme calc
_refine_ls_wR_factor_ref 0.1920
_reflns_number_gt 2801
_reflns_number_total 4266
_reflns_threshold_expression F^2^>2.0\s(F^2^)
_cod_data_source_file c3ob40309b.txt
_cod_data_source_block '_kusu065'
_cod_original_cell_volume 1206.6(8)
_cod_original_formula_sum 'C24 H20 F4 N4 O6 '
_cod_database_code 7152944

loop_
_symmetry_equiv_pos_site_id
_symmetry_equiv_pos_as_xyz
1 +X,+Y,+Z
2 -X,-Y,-Z

loop_
_atom_site_label
_atom_site_type_symbol
_atom_site_fract_x
_atom_site_fract_y
_atom_site_fract_z
_atom_site_U_iso_or_equiv
_atom_site_adp_type
_atom_site_occupancy
_atom_site_symmetry_multiplicity
_atom_site_calc_flag
_atom_site_refinement_flags
F(1) F 1.0800(2) -0.2635(2) 0.2679(2) 0.0419(5) Uani 1.00 1 d .
F(2) F 0.9333(2) -0.1514(2) 0.3572(2) 0.0403(5) Uani 1.00 1 d .
F(3) F 0.8237(2) -0.0973(2) -0.0509(2) 0.0477(5) Uani 1.00 1 d .
F(4) F 0.9708(2) -0.2104(2) -0.1423(2) 0.0501(5) Uani 1.00 1 d .
O(1) O 1.0502(2) -0.4119(2) -0.1120(2) 0.0475(6) Uani 1.00 1 d .
O(2) O 1.2329(2) -0.2521(2) 0.0832(2) 0.0491(7) Uani 1.00 1 d .
O(3) O 0.6625(2) -0.1395(2) 0.1484(2) 0.0477(6) Uani 1.00 1 d .
O(4) O 0.8454(2) 0.0571(2) 0.3028(2) 0.0442(6) Uani 1.00 1 d .
O(5) O 0.1111(2) -0.4568(2) 0.3976(2) 0.0399(5) Uiso 1.00 1 d .
O(6) O 0.9718(2) 0.6664(2) 0.5249(2) 0.0408(5) Uiso 1.00 1 d .
N(1) N 0.4981(3) -0.0443(3) 0.2470(3) 0.0404(7) Uani 1.00 1 d .
N(2) N 0.6775(2) 0.1678(2) 0.3962(3) 0.0348(6) Uani 1.00 1 d .
N(3) N 0.6071(3) 0.3277(3) 0.0469(3) 0.0410(7) Uani 1.00 1 d .
N(4) N 0.7921(3) 0.5199(3) 0.2250(3) 0.0413(7) Uani 1.00 1 d .
C(1) C 0.4465(3) 0.1238(3) 0.3766(3) 0.0303(6) Uani 1.00 1 d .
C(2) C 0.3627(3) 0.0512(3) 0.4243(3) 0.0334(7) Uani 1.00 1 d .
C(3) C 0.2646(3) 0.0841(3) 0.4618(3) 0.0342(7) Uani 1.00 1 d .
C(4) C 0.2517(3) 0.1871(3) 0.4469(3) 0.0351(7) Uani 1.00 1 d .
C(5) C 0.3750(3) 0.5440(3) 0.2957(3) 0.0362(7) Uani 1.00 1 d .
C(6) C 0.4516(4) 0.6151(3) 0.2439(3) 0.0413(8) Uani 1.00 1 d .
C(7) C 0.5513(3) 0.5841(3) 0.2048(3) 0.0378(7) Uani 1.00 1 d .
C(8) C 0.5671(3) 0.4805(3) 0.2180(3) 0.0293(6) Uani 1.00 1 d .
C(9) C 0.5092(3) 0.3028(3) 0.2983(3) 0.0297(6) Uani 1.00 1 d .
C(10) C 0.3169(3) 0.3673(3) 0.3741(3) 0.0327(7) Uani 1.00 1 d .
C(11) C 0.4908(3) 0.4056(3) 0.2766(3) 0.0283(6) Uani 1.00 1 d .
C(12) C 0.3919(3) 0.4387(3) 0.3164(3) 0.0305(6) Uani 1.00 1 d .
C(13) C 0.4345(3) 0.2329(3) 0.3574(3) 0.0285(6) Uani 1.00 1 d .
C(14) C 0.3327(3) 0.2639(3) 0.3937(3) 0.0300(6) Uani 1.00 1 d .
C(15) C 0.5451(3) 0.0817(3) 0.3378(3) 0.0302(6) Uani 1.00 1 d .
C(16) C 0.6604(3) 0.4412(3) 0.1619(3) 0.0283(6) Uani 1.00 1 d .
C(17) C 1.0278(3) -0.2435(3) 0.0579(3) 0.0311(6) Uani 1.00 1 d .
C(18) C 1.0169(3) -0.2238(3) 0.1860(3) 0.0302(6) Uani 1.00 1 d .
C(19) C 0.9424(3) -0.1647(3) 0.2331(3) 0.0300(6) Uani 1.00 1 d .
C(20) C 0.8747(3) -0.1207(3) 0.1560(3) 0.0303(7) Uani 1.00 1 d .
C(21) C 0.8855(3) -0.1393(3) 0.0286(3) 0.0346(7) Uani 1.00 1 d .
C(22) C 0.9598(3) -0.1994(3) -0.0196(3) 0.0349(7) Uani 1.00 1 d .
C(23) C 1.1104(3) -0.3086(3) 0.0045(3) 0.0358(7) Uani 1.00 1 d .
C(24) C 0.7874(3) -0.0607(3) 0.2063(3) 0.0302(6) Uani 1.00 1 d .
H(1) H 0.3702 -0.0220 0.4325 0.040 Uiso 1.00 1 c R
H(2) H 0.2090 0.0346 0.4966 0.041 Uiso 1.00 1 c R
H(3) H 0.1870 0.2087 0.4726 0.042 Uiso 1.00 1 c R
H(4) H 0.3086 0.5644 0.3188 0.043 Uiso 1.00 1 c R
H(5) H 0.4397 0.6855 0.2334 0.050 Uiso 1.00 1 c R
H(6) H 0.6056 0.6350 0.1701 0.045 Uiso 1.00 1 c R
H(7) H 0.5736 0.2807 0.2722 0.036 Uiso 1.00 1 c R
H(8) H 0.2530 0.3898 0.4009 0.039 Uiso 1.00 1 c R
H(9) H 0.403(4) -0.099(4) 0.206(4) 0.048(11) Uiso 1.00 1 c .
H(10) H 0.557(4) -0.075(4) 0.221(4) 0.054(11) Uiso 1.00 1 c .
H(11) H 0.717(4) 0.262(4) 0.471(4) 0.063(13) Uiso 1.00 1 c .
H(12) H 0.738(4) 0.137(4) 0.370(4) 0.062(13) Uiso 1.00 1 c .
H(13) H 0.664(4) 0.301(4) 0.011(4) 0.059(12) Uiso 1.00 1 c .
H(14) H 0.512(5) 0.277(5) -0.006(5) 0.081(16) Uiso 1.00 1 c .
H(15) H 0.854(4) 0.494(4) 0.198(4) 0.058(12) Uiso 1.00 1 c .
H(16) H 0.827(5) 0.601(5) 0.319(5) 0.083(15) Uiso 1.00 1 c .

loop_
_atom_site_aniso_label
_atom_site_aniso_U_11
_atom_site_aniso_U_22
_atom_site_aniso_U_33
_atom_site_aniso_U_12
_atom_site_aniso_U_13
_atom_site_aniso_U_23
F(1) 0.0474(12) 0.0523(12) 0.0426(11) 0.0360(10) 0.0202(9) 0.0248(9)
F(2) 0.0492(12) 0.0539(12) 0.0338(10) 0.0335(10) 0.0253(9) 0.0223(9)
F(3) 0.0531(13) 0.0669(14) 0.0349(10) 0.0413(11) 0.0158(9) 0.0237(10)
F(4) 0.0519(13) 0.0782(15) 0.0280(10) 0.0401(12) 0.0210(9) 0.0200(10)
O(1) 0.0339(13) 0.0482(14) 0.0348(13) 0.0202(12) 0.0080(10) -0.0042(11)
O(2) 0.0274(12) 0.0523(15) 0.0437(14) 0.0200(12) 0.0104(11) -0.0012(11)
O(3) 0.0267(12) 0.0415(14) 0.0500(14) 0.0174(11) 0.0093(11) -0.0021(11)
O(4) 0.0346(13) 0.0337(13) 0.0483(14) 0.0174(11) 0.0155(11) 0.0019(11)
N(1) 0.0289(15) 0.0334(15) 0.0436(16) 0.0180(13) 0.0102(13) 0.0012(13)
N(2) 0.0269(14) 0.0316(14) 0.0391(15) 0.0169(12) 0.0110(12) 0.0078(12)
N(3) 0.0286(15) 0.0442(17) 0.0326(15) 0.0186(14) 0.0111(12) -0.0009(13)
N(4) 0.0278(15) 0.0395(16) 0.0381(15) 0.0172(13) 0.0091(12) 0.0002(13)
C(1) 0.0296(16) 0.0325(16) 0.0233(14) 0.0176(14) 0.0079(12) 0.0061(12)
C(2) 0.0353(18) 0.0332(16) 0.0317(16) 0.0184(15) 0.0128(14) 0.0136(13)
C(3) 0.0316(17) 0.0367(17) 0.0321(16) 0.0154(15) 0.0152(14) 0.0134(14)
C(4) 0.0321(17) 0.0431(19) 0.0283(16) 0.0217(15) 0.0125(13) 0.0104(14)
C(5) 0.0422(19) 0.0414(18) 0.0344(16) 0.0316(16) 0.0177(15) 0.0135(14)
C(6) 0.053(2) 0.045(2) 0.0450(19) 0.0371(19) 0.0241(17) 0.0239(17)
C(7) 0.044(2) 0.0364(18) 0.0389(18) 0.0231(16) 0.0209(16) 0.0171(15)
C(8) 0.0326(17) 0.0285(15) 0.0227(14) 0.0172(13) 0.0085(12) 0.0065(12)
C(9) 0.0300(16) 0.0324(16) 0.0281(15) 0.0206(14) 0.0115(13) 0.0094(12)
C(10) 0.0314(16) 0.0422(18) 0.0281(15) 0.0253(15) 0.0128(13) 0.0111(13)
C(11) 0.0284(16) 0.0308(15) 0.0231(14) 0.0181(14) 0.0075(12) 0.0073(12)
C(12) 0.0302(16) 0.0352(16) 0.0246(14) 0.0198(14) 0.0087(12) 0.0094(13)
C(13) 0.0276(16) 0.0326(16) 0.0240(14) 0.0177(14) 0.0103(12) 0.0084(12)
C(14) 0.0292(16) 0.0354(16) 0.0254(14) 0.0187(14) 0.0109(12) 0.0107(13)
C(15) 0.0301(16) 0.0331(16) 0.0279(15) 0.0184(14) 0.0101(13) 0.0123(13)
C(16) 0.0287(16) 0.0276(15) 0.0267(14) 0.0140(13) 0.0102(12) 0.0107(12)
C(17) 0.0237(15) 0.0336(16) 0.0282(15) 0.0145(14) 0.0099(12) 0.0061(13)
C(18) 0.0231(15) 0.0333(16) 0.0314(15) 0.0157(13) 0.0084(12) 0.0113(13)
C(19) 0.0318(16) 0.0325(16) 0.0247(14) 0.0169(14) 0.0137(13) 0.0092(12)
C(20) 0.0262(16) 0.0298(16) 0.0283(15) 0.0143(14) 0.0092(13) 0.0068(13)
C(21) 0.0303(17) 0.0417(18) 0.0302(16) 0.0200(15) 0.0100(13) 0.0135(14)
C(22) 0.0324(17) 0.0454(19) 0.0223(15) 0.0205(16) 0.0118(13) 0.0083(14)
C(23) 0.0284(17) 0.0388(18) 0.0298(16) 0.0164(15) 0.0116(13) 0.0049(14)
C(24) 0.0277(16) 0.0306(16) 0.0289(15) 0.0157(14) 0.0114(13) 0.0085(13)

loop_
_atom_type_symbol
_atom_type_description
_atom_type_scat_dispersion_real
_atom_type_scat_dispersion_imag
_atom_type_scat_source
C C 0.018 0.009
;
International Tables for Crystallography
(1992, Vol. C, Tables 4.2.6.8 and 6.1.1.4)
;
H H 0.000 0.000
;
International Tables for Crystallography
(1992, Vol. C, Table 6.1.1.4)
;
N N 0.031 0.018
;
International Tables for Crystallography
(1992, Vol. C, Tables 4.2.6.8 and 6.1.1.4)
;
O O 0.049 0.032
;
International Tables for Crystallography
(1992, Vol. C, Tables 4.2.6.8 and 6.1.1.4)
;
F F 0.073 0.053
;
International Tables for Crystallography
(1992, Vol. C, Tables 4.2.6.8 and 6.1.1.4)
;

loop_
_geom_angle_atom_site_label_1
_geom_angle_atom_site_label_2
_geom_angle_atom_site_label_3
_geom_angle
_geom_angle_publ_flag
C(2) C(1) C(13) 120.9(3) yes
C(2) C(1) C(15) 117.9(3) yes
C(13) C(1) C(15) 121.1(3) yes
C(1) C(2) C(3) 121.2(4) yes
C(2) C(3) C(4) 119.4(3) yes
C(3) C(4) C(14) 122.3(4) yes
C(6) C(5) C(12) 121.6(4) yes
C(5) C(6) C(7) 120.4(4) yes
C(6) C(7) C(8) 119.8(3) yes
C(7) C(8) C(11) 121.4(3) yes
C(7) C(8) C(16) 118.4(3) yes
C(11) C(8) C(16) 120.1(3) yes
C(11) C(9) C(13) 121.6(3) yes
C(12) C(10) C(14) 122.5(3) yes
C(8) C(11) C(9) 123.0(3) yes
C(8) C(11) C(12) 118.1(3) yes
C(9) C(11) C(12) 118.9(3) yes
C(5) C(12) C(10) 122.4(3) yes
C(5) C(12) C(11) 118.6(3) yes
C(10) C(12) C(11) 118.9(3) yes
C(1) C(13) C(9) 123.4(3) yes
C(1) C(13) C(14) 117.3(3) yes
C(9) C(13) C(14) 119.2(3) yes
C(4) C(14) C(10) 122.4(3) yes
C(4) C(14) C(13) 118.9(3) yes
C(10) C(14) C(13) 118.7(3) yes
N(1) C(15) N(2) 120.4(3) yes
N(1) C(15) C(1) 118.0(2) yes
N(2) C(15) C(1) 121.5(2) yes
N(3) C(16) N(4) 120.9(3) yes
N(3) C(16) C(8) 118.3(2) yes
N(4) C(16) C(8) 120.8(2) yes
C(18) C(17) C(22) 116.2(3) yes
C(18) C(17) C(23) 122.4(3) yes
C(22) C(17) C(23) 121.4(3) yes
F(1) C(18) C(17) 120.0(3) yes
F(1) C(18) C(19) 118.2(3) yes
C(17) C(18) C(19) 121.8(3) yes
F(2) C(19) C(18) 118.8(3) yes
F(2) C(19) C(20) 119.1(3) yes
C(18) C(19) C(20) 122.1(3) yes
C(19) C(20) C(21) 116.6(3) yes
C(19) C(20) C(24) 121.6(3) yes
C(21) C(20) C(24) 121.8(3) yes
F(3) C(21) C(20) 119.7(3) yes
F(3) C(21) C(22) 118.7(3) yes
C(20) C(21) C(22) 121.6(4) yes
F(4) C(22) C(17) 119.3(3) yes
F(4) C(22) C(21) 118.9(3) yes
C(17) C(22) C(21) 121.8(3) yes
O(1) C(23) O(2) 126.3(4) yes
O(1) C(23) C(17) 117.6(3) yes
O(2) C(23) C(17) 116.1(2) yes
O(3) C(24) O(4) 126.1(3) yes
O(3) C(24) C(20) 115.3(2) yes
O(4) C(24) C(20) 118.5(2) yes
C(15) N(1) H(9) 116(3) no
C(15) N(1) H(10) 120(2) no
H(9) N(1) H(10) 124(3) no
C(15) N(2) H(11) 122(3) no
C(15) N(2) H(12) 119(2) no
H(11) N(2) H(12) 118(3) no
C(16) N(3) H(13) 119(2) no
C(16) N(3) H(14) 121(4) no
H(13) N(3) H(14) 119(4) no
C(16) N(4) H(15) 123.0(19) no
C(16) N(4) H(16) 117(3) no
H(15) N(4) H(16) 119(4) no
C(1) C(2) H(1) 119.4 no
C(3) C(2) H(1) 119.4 no
C(2) C(3) H(2) 120.3 no
C(4) C(3) H(2) 120.3 no
C(3) C(4) H(3) 118.9 no
C(14) C(4) H(3) 118.9 no
C(6) C(5) H(4) 119.2 no
C(12) C(5) H(4) 119.2 no
C(5) C(6) H(5) 119.8 no
C(7) C(6) H(5) 119.8 no
C(6) C(7) H(6) 120.1 no
C(8) C(7) H(6) 120.1 no
C(11) C(9) H(7) 119.2 no
C(13) C(9) H(7) 119.2 no
C(12) C(10) H(8) 118.7 no
C(14) C(10) H(8) 118.7 no

loop_
_geom_bond_atom_site_label_1
_geom_bond_atom_site_label_2
_geom_bond_distance
_geom_bond_publ_flag
F(1) C(18) 1.347(5) yes
F(2) C(19) 1.349(4) yes
F(3) C(21) 1.345(5) yes
F(4) C(22) 1.347(4) yes
O(1) C(23) 1.242(3) yes
O(2) C(23) 1.244(3) yes
O(3) C(24) 1.241(3) yes
O(4) C(24) 1.235(3) yes
N(1) C(15) 1.300(4) yes
N(2) C(15) 1.320(3) yes
N(3) C(16) 1.299(3) yes
N(4) C(16) 1.302(3) yes
C(1) C(2) 1.364(5) yes
C(1) C(13) 1.438(6) yes
C(1) C(15) 1.483(5) yes
C(2) C(3) 1.419(6) yes
C(3) C(4) 1.349(6) yes
C(4) C(14) 1.420(5) yes
C(5) C(6) 1.345(6) yes
C(5) C(12) 1.424(6) yes
C(6) C(7) 1.432(6) yes
C(7) C(8) 1.363(6) yes
C(8) C(11) 1.427(5) yes
C(8) C(16) 1.486(5) yes
C(9) C(11) 1.406(6) yes
C(9) C(13) 1.391(5) yes
C(10) C(12) 1.389(5) yes
C(10) C(14) 1.389(6) yes
C(11) C(12) 1.437(5) yes
C(13) C(14) 1.444(5) yes
C(17) C(18) 1.386(5) yes
C(17) C(22) 1.388(6) yes
C(17) C(23) 1.525(6) yes
C(18) C(19) 1.374(5) yes
C(19) C(20) 1.383(6) yes
C(20) C(21) 1.380(5) yes
C(20) C(24) 1.525(5) yes
C(21) C(22) 1.384(6) yes
N(1) H(9) 0.94(4) no
N(1) H(10) 0.93(5) no
N(2) H(11) 0.98(4) no
N(2) H(12) 0.96(6) no
N(3) H(13) 0.93(5) no
N(3) H(14) 0.94(5) no
N(4) H(15) 0.94(5) no
N(4) H(16) 1.01(5) no
C(2) H(1) 0.940 no
C(3) H(2) 0.940 no
C(4) H(3) 0.940 no
C(5) H(4) 0.940 no
C(6) H(5) 0.940 no
C(7) H(6) 0.940 no
C(9) H(7) 0.940 no
C(10) H(8) 0.940 no

loop_
_geom_contact_atom_site_label_1
_geom_contact_atom_site_label_2
_geom_contact_distance
_geom_contact_site_symmetry_2
F(1) O(1) 3.200(3) 2_745
F(1) O(5) 3.179(4) 1_655
F(1) O(6) 3.545(4) 1_545
F(1) N(2) 3.598(3) 2_756
F(1) N(4) 3.159(3) 1_545
F(1) C(2) 3.425(3) 1_655
F(1) C(3) 3.425(3) 1_655
F(2) F(2) 3.363(2) 2_756
F(2) O(4) 3.540(3) 2_756
F(2) O(6) 3.377(4) 1_545
F(2) N(4) 3.241(3) 1_545
F(2) C(3) 3.414(3) 1_655
F(2) C(3) 3.462(5) 2_656
F(2) C(4) 3.357(4) 2_656
F(3) F(3) 3.509(3) 2_755
F(3) F(4) 3.104(2) 2_755
F(3) C(9) 3.461(3) 2_655
F(3) C(10) 3.381(3) 2_655
F(3) C(11) 3.571(2) 2_655
F(3) C(12) 3.536(3) 2_655
F(3) C(13) 3.333(3) 2_655
F(3) C(14) 3.262(3) 2_655
F(3) C(21) 3.370(4) 2_755
F(3) C(22) 3.175(4) 2_755
F(4) F(3) 3.104(2) 2_755
F(4) O(4) 3.443(4) 2_755
F(4) O(6) 3.446(3) 1_544
F(4) C(10) 3.064(3) 2_655
F(4) C(21) 3.484(4) 2_755
O(1) F(1) 3.200(3) 2_745
O(1) O(5) 2.771(3) 2_645
O(1) N(3) 3.515(4) 2_755
O(1) N(4) 2.845(5) 2_755
O(2) N(1) 2.762(3) 1_655
O(2) N(3) 2.779(5) 2_755
O(3) N(1) 2.769(5) .
O(3) N(3) 2.809(3) 2_655
O(3) C(7) 3.393(5) 1_545
O(4) F(2) 3.540(3) 2_756
O(4) F(4) 3.443(4) 2_755
O(4) O(6) 2.784(2) 2_766
O(4) N(1) 3.549(4) .
O(4) N(2) 2.888(5) .
O(5) F(1) 3.179(4) 1_455
O(5) O(1) 2.771(3) 2_645
O(5) O(6) 2.826(4) 1_445
O(5) O(6) 2.815(4) 2_656
O(5) N(2) 2.999(2) 2_656
O(5) N(4) 3.596(4) 1_445
O(5) C(5) 3.449(5) 1_545
O(6) F(1) 3.545(4) 1_565
O(6) F(2) 3.377(4) 1_565
O(6) F(4) 3.446(3) 1_566
O(6) O(4) 2.784(2) 2_766
O(6) O(5) 2.826(4) 1_665
O(6) O(5) 2.815(4) 2_656
O(6) N(2) 3.504(3) 2_766
O(6) N(4) 2.931(3) .
N(1) O(2) 2.762(3) 1_455
N(1) O(3) 2.769(5) .
N(1) O(4) 3.549(4) .
N(1) N(3) 3.337(4) 2_655
N(1) C(24) 3.513(5) .
N(2) F(1) 3.598(3) 2_756
N(2) O(4) 2.888(5) .
N(2) O(5) 2.999(2) 2_656
N(2) O(6) 3.504(3) 2_766
N(3) O(1) 3.515(4) 2_755
N(3) O(2) 2.779(5) 2_755
N(3) O(3) 2.809(3) 2_655
N(3) N(1) 3.337(4) 2_655
N(3) C(6) 3.463(6) 2_665
N(3) C(23) 3.485(5) 2_755
N(4) F(1) 3.159(3) 1_565
N(4) F(2) 3.241(3) 1_565
N(4) O(1) 2.845(5) 2_755
N(4) O(5) 3.596(4) 1_665
N(4) O(6) 2.931(3) .
N(4) C(18) 3.424(5) 1_565
N(4) C(19) 3.471(5) 1_565
N(4) C(23) 3.599(5) 2_755
C(2) F(1) 3.425(3) 1_455
C(3) F(1) 3.425(3) 1_455
C(3) F(2) 3.414(3) 1_455
C(3) F(2) 3.462(5) 2_656
C(3) C(6) 3.574(3) 2_666
C(3) C(18) 3.416(3) 1_455
C(3) C(19) 3.395(3) 1_455
C(4) F(2) 3.357(4) 2_656
C(4) C(6) 3.496(4) 2_666
C(4) C(7) 3.424(3) 2_666
C(5) O(5) 3.449(5) 1_565
C(5) C(13) 3.392(3) 2_666
C(5) C(14) 3.481(3) 2_666
C(6) N(3) 3.463(6) 2_665
C(6) C(3) 3.574(3) 2_666
C(6) C(4) 3.496(4) 2_666
C(7) O(3) 3.393(5) 1_565
C(7) C(4) 3.424(3) 2_666
C(9) F(3) 3.461(3) 2_655
C(10) F(3) 3.381(3) 2_655
C(10) F(4) 3.064(3) 2_655
C(10) C(11) 3.422(3) 2_666
C(10) C(12) 3.467(3) 2_666
C(11) F(3) 3.571(2) 2_655
C(11) C(10) 3.422(3) 2_666
C(12) F(3) 3.536(3) 2_655
C(12) C(10) 3.467(3) 2_666
C(12) C(14) 3.509(3) 2_666
C(13) F(3) 3.333(3) 2_655
C(13) C(5) 3.392(3) 2_666
C(14) F(3) 3.262(3) 2_655
C(14) C(5) 3.481(3) 2_666
C(14) C(12) 3.509(3) 2_666
C(18) N(4) 3.424(5) 1_545
C(18) C(3) 3.416(3) 1_655
C(19) N(4) 3.471(5) 1_545
C(19) C(3) 3.395(3) 1_655
C(21) F(3) 3.370(4) 2_755
C(21) F(4) 3.484(4) 2_755
C(22) F(3) 3.175(4) 2_755
C(23) N(3) 3.485(5) 2_755
C(23) N(4) 3.599(5) 2_755
C(24) N(1) 3.513(5) .
F(1) H(1) 3.062 1_655
F(1) H(2) 3.089 1_655
F(1) H(11) 3.27(5) 2_756
F(1) H(12) 3.52(4) 2_756
F(1) H(15) 2.78(4) 1_545
F(1) H(16) 3.04(6) 1_545
F(2) H(2) 2.766 1_655
F(2) H(2) 2.914 2_656
F(2) H(3) 2.676 2_656
F(2) H(6) 3.290 1_545
F(2) H(16) 2.58(6) 1_545
F(4) H(8) 2.800 2_655
O(1) H(13) 2.82(4) 2_755
O(1) H(15) 1.92(5) 2_755
O(1) H(16) 3.54(6) 2_755
O(2) H(1) 3.421 1_655
O(2) H(5) 3.057 1_645
O(2) H(9) 1.87(3) 1_655
O(2) H(10) 3.19(4) 1_655
O(2) H(13) 1.85(5) 2_755
O(2) H(14) 3.31(7) 2_755
O(2) H(15) 3.05(4) 2_755
O(3) H(2) 3.424 2_656
O(3) H(5) 3.191 1_545
O(3) H(6) 2.632 1_545
O(3) H(9) 3.35(5) .
O(3) H(10) 1.84(5) .
O(3) H(12) 3.00(4) .
O(3) H(13) 3.21(4) 2_655
O(3) H(14) 1.90(4) 2_655
O(4) H(2) 2.859 2_656
O(4) H(3) 3.373 1_655
O(4) H(10) 2.85(4) .
O(4) H(11) 3.51(6) .
O(4) H(12) 1.93(6) .
O(5) H(4) 2.556 1_545
O(5) H(8) 2.871 1_545
O(5) H(11) 2.11(3) 2_656
O(5) H(12) 3.26(4) 2_656
O(5) H(15) 2.98(5) 1_445
O(5) H(16) 3.56(7) 1_445
O(6) H(3) 2.748 2_666
O(6) H(8) 2.790 2_666
O(6) H(11) 3.33(5) 2_766
O(6) H(12) 2.93(4) 2_766
O(6) H(15) 3.12(4) .
O(6) H(16) 2.16(5) .
N(1) H(1) 3.191 2_656
N(1) H(5) 2.982 1_545
N(1) H(13) 2.90(3) 2_655
N(1) H(14) 3.06(6) 2_655
N(2) H(1) 2.972 2_656
N(2) H(2) 3.538 2_656
N(2) H(4) 3.552 2_666
N(3) H(5) 2.943 2_665
N(3) H(6) 3.290 2_665
N(3) H(9) 3.11(4) 2_655
N(3) H(10) 2.94(3) 2_655
C(1) H(1) 3.464 2_656
C(1) H(4) 3.549 2_666
C(2) H(1) 3.325 2_656
C(2) H(5) 3.477 2_666
C(3) H(5) 3.484 2_666
C(4) H(16) 3.48(6) 2_666
C(5) H(11) 3.47(5) 2_666
C(6) H(10) 3.56(5) 1_565
C(6) H(13) 3.44(5) 2_665
C(6) H(14) 3.32(7) 2_665
C(7) H(3) 3.400 2_666
C(7) H(6) 3.599 2_665
C(7) H(14) 3.27(7) 2_665
C(8) H(3) 3.568 2_666
C(9) H(8) 3.493 2_666
C(11) H(8) 3.374 2_666
C(13) H(4) 3.385 2_666
C(15) H(1) 2.911 2_656
C(18) H(2) 3.242 1_655
C(18) H(15) 3.25(5) 1_545
C(18) H(16) 3.37(6) 1_545
C(19) H(2) 3.073 1_655
C(19) H(6) 3.464 1_545
C(19) H(16) 3.17(6) 1_545
C(20) H(6) 3.451 1_545
C(23) H(9) 3.03(3) 1_655
C(23) H(13) 2.60(5) 2_755
C(23) H(15) 2.78(5) 2_755
C(24) H(2) 3.157 2_656
C(24) H(6) 3.277 1_545
C(24) H(10) 2.63(5) .
C(24) H(12) 2.76(5) .
C(24) H(14) 3.10(4) 2_655
H(1) F(1) 3.062 1_455
H(1) O(2) 3.421 1_455
H(1) N(1) 3.191 2_656
H(1) N(2) 2.972 2_656
H(1) C(1) 3.464 2_656
H(1) C(2) 3.325 2_656
H(1) C(15) 2.911 2_656
H(1) H(1) 2.782 2_656
H(1) H(10) 3.373 2_656
H(1) H(11) 3.278 2_656
H(1) H(12) 3.174 2_656
H(2) F(1) 3.089 1_455
H(2) F(2) 2.766 1_455
H(2) F(2) 2.914 2_656
H(2) O(3) 3.424 2_656
H(2) O(4) 2.859 2_656
H(2) N(2) 3.538 2_656
H(2) C(18) 3.242 1_455
H(2) C(19) 3.073 1_455
H(2) C(24) 3.157 2_656
H(2) H(10) 3.378 2_656
H(2) H(12) 3.045 2_656
H(3) F(2) 2.676 2_656
H(3) O(4) 3.373 1_455
H(3) O(6) 2.748 2_666
H(3) C(7) 3.400 2_666
H(3) C(8) 3.568 2_666
H(3) H(6) 3.489 2_666
H(3) H(16) 2.703 2_666
H(4) O(5) 2.556 1_565
H(4) N(2) 3.552 2_666
H(4) C(1) 3.549 2_666
H(4) C(13) 3.385 2_666
H(4) H(11) 2.686 2_666
H(5) O(2) 3.057 1_465
H(5) O(3) 3.191 1_565
H(5) N(1) 2.982 1_565
H(5) N(3) 2.943 2_665
H(5) C(2) 3.477 2_666
H(5) C(3) 3.484 2_666
H(5) H(9) 2.862 1_565
H(5) H(10) 2.736 1_565
H(5) H(13) 2.768 2_665
H(5) H(14) 2.813 2_665
H(6) F(2) 3.290 1_565
H(6) O(3) 2.632 1_565
H(6) N(3) 3.290 2_665
H(6) C(7) 3.599 2_665
H(6) C(19) 3.464 1_565
H(6) C(20) 3.451 1_565
H(6) C(24) 3.277 1_565
H(6) H(3) 3.489 2_666
H(6) H(6) 3.501 2_665
H(6) H(10) 3.584 1_565
H(6) H(14) 2.729 2_665
H(8) F(4) 2.800 2_655
H(8) O(5) 2.871 1_565
H(8) O(6) 2.790 2_666
H(8) C(9) 3.493 2_666
H(8) C(11) 3.374 2_666
H(8) H(16) 3.373 2_666
H(9) O(2) 1.87(3) 1_455
H(9) O(3) 3.35(5) .
H(9) N(3) 3.11(4) 2_655
H(9) C(23) 3.03(3) 1_455
H(9) H(5) 2.862 1_545
H(9) H(13) 2.45(5) 2_655
H(9) H(14) 3.10(8) 2_655
H(10) O(2) 3.19(4) 1_455
H(10) O(3) 1.84(5) .
H(10) O(4) 2.85(4) .
H(10) N(3) 2.94(3) 2_655
H(10) C(6) 3.56(5) 1_545
H(10) C(24) 2.63(5) .
H(10) H(1) 3.373 2_656
H(10) H(2) 3.378 2_656
H(10) H(5) 2.736 1_545
H(10) H(6) 3.584 1_545
H(10) H(13) 2.76(4) 2_655
H(10) H(14) 2.43(6) 2_655
H(11) F(1) 3.27(5) 2_756
H(11) O(4) 3.51(6) .
H(11) O(5) 2.11(3) 2_656
H(11) O(6) 3.33(5) 2_766
H(11) C(5) 3.47(5) 2_666
H(11) H(1) 3.278 2_656
H(11) H(4) 2.686 2_666
H(12) F(1) 3.52(4) 2_756
H(12) O(3) 3.00(4) .
H(12) O(4) 1.93(6) .
H(12) O(5) 3.26(4) 2_656
H(12) O(6) 2.93(4) 2_766
H(12) C(24) 2.76(5) .
H(12) H(1) 3.174 2_656
H(12) H(2) 3.045 2_656
H(13) O(1) 2.82(4) 2_755
H(13) O(2) 1.85(5) 2_755
H(13) O(3) 3.21(4) 2_655
H(13) N(1) 2.90(3) 2_655
H(13) C(6) 3.44(5) 2_665
H(13) C(23) 2.60(5) 2_755
H(13) H(5) 2.768 2_665
H(13) H(9) 2.45(5) 2_655
H(13) H(10) 2.76(4) 2_655
H(14) O(2) 3.31(7) 2_755
H(14) O(3) 1.90(4) 2_655
H(14) N(1) 3.06(6) 2_655
H(14) C(6) 3.32(7) 2_665
H(14) C(7) 3.27(7) 2_665
H(14) C(24) 3.10(4) 2_655
H(14) H(5) 2.813 2_665
H(14) H(6) 2.729 2_665
H(14) H(9) 3.10(8) 2_655
H(14) H(10) 2.43(6) 2_655
H(15) F(1) 2.78(4) 1_565
H(15) O(1) 1.92(5) 2_755
H(15) O(2) 3.05(4) 2_755
H(15) O(5) 2.98(5) 1_665
H(15) O(6) 3.12(4) .
H(15) C(18) 3.25(5) 1_565
H(15) C(23) 2.78(5) 2_755
H(16) F(1) 3.04(6) 1_565
H(16) F(2) 2.58(6) 1_565
H(16) O(1) 3.54(6) 2_755
H(16) O(5) 3.56(7) 1_665
H(16) O(6) 2.16(5) .
H(16) C(4) 3.48(6) 2_666
H(16) C(18) 3.37(6) 1_565
H(16) C(19) 3.17(6) 1_565
H(16) H(3) 2.703 2_666
H(16) H(8) 3.373 2_666

loop_
_geom_torsion_atom_site_label_1
_geom_torsion_atom_site_label_2
_geom_torsion_atom_site_label_3
_geom_torsion_atom_site_label_4
_geom_torsion
C(2) C(1) C(13) C(9) -174.5(2)
C(2) C(1) C(13) C(14) 1.3(3)
C(13) C(1) C(2) C(3) -2.4(3)
C(2) C(1) C(15) N(1) 54.3(4)
C(2) C(1) C(15) N(2) -123.7(3)
C(15) C(1) C(2) C(3) -179.2(2)
C(13) C(1) C(15) N(1) -122.5(3)
C(13) C(1) C(15) N(2) 59.5(4)
C(15) C(1) C(13) C(9) 2.2(3)
C(15) C(1) C(13) C(14) 178.0(2)
C(1) C(2) C(3) C(4) 1.5(3)
C(2) C(3) C(4) C(14) 0.5(3)
C(3) C(4) C(14) C(10) 178.0(2)
C(3) C(4) C(14) C(13) -1.5(3)
C(6) C(5) C(12) C(10) 177.8(2)
C(6) C(5) C(12) C(11) -1.9(3)
C(12) C(5) C(6) C(7) 1.5(4)
C(5) C(6) C(7) C(8) 1.0(4)
C(6) C(7) C(8) C(11) -3.0(3)
C(6) C(7) C(8) C(16) 173.4(2)
C(7) C(8) C(11) C(9) -176.8(2)
C(7) C(8) C(11) C(12) 2.5(3)
C(7) C(8) C(16) N(3) -106.8(3)
C(7) C(8) C(16) N(4) 71.8(4)
C(11) C(8) C(16) N(3) 69.7(4)
C(11) C(8) C(16) N(4) -111.7(3)
C(16) C(8) C(11) C(9) 6.8(3)
C(16) C(8) C(11) C(12) -173.9(2)
C(11) C(9) C(13) C(1) 177.6(2)
C(11) C(9) C(13) C(14) 1.9(3)
C(13) C(9) C(11) C(8) 179.1(2)
C(13) C(9) C(11) C(12) -0.2(3)
C(12) C(10) C(14) C(4) -177.2(2)
C(12) C(10) C(14) C(13) 2.3(3)
C(14) C(10) C(12) C(5) 179.6(2)
C(14) C(10) C(12) C(11) -0.6(3)
C(8) C(11) C(12) C(5) -0.0(2)
C(8) C(11) C(12) C(10) -179.8(2)
C(9) C(11) C(12) C(5) 179.3(2)
C(9) C(11) C(12) C(10) -0.5(3)
C(1) C(13) C(14) C(4) 0.6(3)
C(1) C(13) C(14) C(10) -178.9(2)
C(9) C(13) C(14) C(4) 176.6(2)
C(9) C(13) C(14) C(10) -2.9(3)
C(18) C(17) C(22) F(4) 177.3(2)
C(18) C(17) C(22) C(21) 0.0(3)
C(22) C(17) C(18) F(1) -179.9(2)
C(22) C(17) C(18) C(19) 0.4(4)
C(18) C(17) C(23) O(1) 123.0(3)
C(18) C(17) C(23) O(2) -56.9(4)
C(23) C(17) C(18) F(1) -0.5(4)
C(23) C(17) C(18) C(19) 179.8(2)
C(22) C(17) C(23) O(1) -57.6(5)
C(22) C(17) C(23) O(2) 122.5(3)
C(23) C(17) C(22) F(4) -2.2(4)
C(23) C(17) C(22) C(21) -179.5(2)
F(1) C(18) C(19) F(2) -1.3(3)
F(1) C(18) C(19) C(20) 179.9(2)
C(17) C(18) C(19) F(2) 178.5(2)
C(17) C(18) C(19) C(20) -0.4(4)
F(2) C(19) C(20) C(21) -178.8(2)
F(2) C(19) C(20) C(24) -1.5(3)
C(18) C(19) C(20) C(21) 0.0(3)
C(18) C(19) C(20) C(24) 177.4(2)
C(19) C(20) C(21) F(3) -179.1(2)
C(19) C(20) C(21) C(22) 0.3(4)
C(19) C(20) C(24) O(3) -101.0(3)
C(19) C(20) C(24) O(4) 76.1(4)
C(21) C(20) C(24) O(3) 76.2(4)
C(21) C(20) C(24) O(4) -106.7(3)
C(24) C(20) C(21) F(3) 3.5(4)
C(24) C(20) C(21) C(22) -177.0(2)
F(3) C(21) C(22) F(4) 1.8(4)
F(3) C(21) C(22) C(17) 179.1(2)
C(20) C(21) C(22) F(4) -177.6(2)
C(20) C(21) C(22) C(17) -0.4(4)
